data_2011422
loop_
_publ_author_name
'Ramos Silva, M.'
'Matos Beja, A.'
'Paixao, J. A.'
'Alte da Veiga, L.'
'Sobral, A. J. F. N.'
'Rocha Gonsalves, A. M. d'A.'

_publ_section_title
;
 Benzyl 5-carboxy-4-ethyl-3-methylpyrrole-2-carboxylate
;
_journal_issue 10
_journal_name_full 'Acta Crystallographica Section C'
_journal_page_first 1263
_journal_page_last 1264
_journal_paper_doi 10.1107/S010827010000980X
_journal_volume 56
_journal_year 2000
_chemical_formula_moiety 'C16 H17 N O4'
_chemical_formula_sum 'C16 H17 N O4'
_chemical_formula_weight 287.31
_chemical_name_systematic
;
 benzyl 2-carboxy-3-ethyl-4-methylpyrrole-5-carboxylate
;
_space_group_IT_number 15
_symmetry_cell_setting monoclinic
_symmetry_space_group_name_Hall '-C 2yc'
_symmetry_space_group_name_H-M 'C 1 2/c 1'
_audit_creation_method SHELXL-97
_cell_angle_alpha 90.00
_cell_angle_beta 98.938(15)
_cell_angle_gamma 90.00
_cell_formula_units_Z 8
_cell_length_a 22.195(6)
_cell_length_b 5.2607(13)
_cell_length_c 25.413(3)
_cell_measurement_reflns_used 25
_cell_measurement_temperature 293(2)
_cell_measurement_theta_max 13.07
_cell_measurement_theta_min 6.01
_cell_volume 2931.2(11)
_computing_cell_refinement 'CAD-4 Software'
_computing_data_collection 'CAD-4 Software (Enraf-Nonius, 1989)'
_computing_data_reduction 'HELENA (Spek, 1997)'
_computing_molecular_graphics 'ORTEPII (Johnson, 1976)'
_computing_publication_material SHELXL97
_computing_structure_refinement 'SHELXL97 (Sheldrick, 1997)'
_computing_structure_solution 'SHELXS97 (Sheldrick, 1997)'
_diffrn_ambient_temperature 293(2)
_diffrn_measured_fraction_theta_full .994
_diffrn_measured_fraction_theta_max .994
_diffrn_measurement_device_type 'Enraf-Nonius CAD-4'
_diffrn_measurement_method \w-2\q
_diffrn_radiation_monochromator graphite
_diffrn_radiation_source 'fine-focus sealed tube'
_diffrn_radiation_type MoK\a
_diffrn_radiation_wavelength .71073
_diffrn_reflns_av_R_equivalents .045
_diffrn_reflns_av_sigmaI/netI .0591
_diffrn_reflns_limit_h_max 26
_diffrn_reflns_limit_h_min 0
_diffrn_reflns_limit_k_max 6
_diffrn_reflns_limit_k_min 0
_diffrn_reflns_limit_l_max 29
_diffrn_reflns_limit_l_min -30
_diffrn_reflns_number 2638
_diffrn_reflns_theta_full 24.97
_diffrn_reflns_theta_max 24.97
_diffrn_reflns_theta_min 3.25
_diffrn_standards_decay_% 1
_diffrn_standards_interval_time 180
_diffrn_standards_number 3
_exptl_absorpt_coefficient_mu .094
_exptl_absorpt_correction_type none
_exptl_crystal_colour 'colourless translucent'
_exptl_crystal_density_diffrn 1.302
_exptl_crystal_density_method 'not measured'
_exptl_crystal_description plate
_exptl_crystal_F_000 1216
_exptl_crystal_size_max .37
_exptl_crystal_size_mid .37
_exptl_crystal_size_min .10
_refine_diff_density_max .16
_refine_diff_density_min -.17
_refine_ls_extinction_method none
_refine_ls_goodness_of_fit_ref .964
_refine_ls_hydrogen_treatment mixed
_refine_ls_matrix_type full
_refine_ls_number_parameters 199
_refine_ls_number_reflns 2568
_refine_ls_number_restraints 0
_refine_ls_restrained_S_all .964
_refine_ls_R_factor_all .138
_refine_ls_R_factor_gt .041
_refine_ls_shift/su_max <0.001
_refine_ls_shift/su_mean .000
_refine_ls_structure_factor_coef Fsqd
_refine_ls_weighting_details 'calc w = 1/[\s^2^(Fo^2^)+(0.0669P)^2^+0.6191P] where P = (Fo^2^+2Fc^2^)/3'
_refine_ls_weighting_scheme calc
_refine_ls_wR_factor_ref .129
_reflns_number_gt 1253
_reflns_number_total 2568
_reflns_threshold_expression I>2\s(I)
_cod_data_source_file gd1110.cif
_cod_data_source_block I
_cod_original_cell_volume 2931.3(11)
_cod_original_sg_symbol_H-M 'C 2/c'
_cod_database_code 2011422
_cod_database_fobs_code 2011422

loop_
_symmetry_equiv_pos_as_xyz
'x, y, z'
'-x, y, -z+1/2'
'x+1/2, y+1/2, z'
'-x+1/2, y+1/2, -z+1/2'
'-x, -y, -z'
'x, -y, z-1/2'
'-x+1/2, -y+1/2, -z'
'x+1/2, -y+1/2, z-1/2'

loop_
_atom_site_label
_atom_site_fract_x
_atom_site_fract_y
_atom_site_fract_z
_atom_site_U_iso_or_equiv
_atom_site_adp_type
_atom_site_calc_flag
_atom_site_refinement_flags
_atom_site_occupancy
_atom_site_disorder_assembly
_atom_site_disorder_group
_atom_site_type_symbol
N1 .15075(8) .4042(4) .46155(7) .0524(6) Uani d . 1 . . N
H1 .1701 .3000 .4842 .063 Uiso calc R 1 . . H
O1 .07475(8) .0965(5) .50807(8) .0695(7) Uani d . 1 . . O
H1A .048(4) -.01(2) .517(3) .104 Uiso d P .53(8) . . H
O2 -.00716(8) .2519(4) .45602(8) .0662(6) Uani d . 1 . . O
H2 -.030(4) .16(2) .472(3) .099 Uiso d P .47(8) . . H
O3 .27747(9) .4599(5) .46634(9) .0950(8) Uani d . 1 . . O
O4 .26078(8) .7786(5) .40986(9) .0898(8) Uani d . 1 . . O
C2 .08877(10) .4190(5) .44821(9) .0483(6) Uani d . 1 . . C
C3 .07518(11) .6099(5) .41066(9) .0496(6) Uani d . 1 . . C
C5 .17672(10) .5810(6) .43316(9) .0511(7) Uani d . 1 . . C
C6 .04998(11) .2466(6) .47229(10) .0516(7) Uani d . 1 . . C
C7 .01351(11) .6876(6) .38249(11) .0635(8) Uani d . 1 . . C
H7A .0120 .8713 .3792 .076 Uiso calc R 1 . . H
H7B -.0173 .6361 .4036 .076 Uiso calc R 1 . . H
C8 -.00078(13) .5699(8) .32772(13) .0949(11) Uani d . 1 . . C
H8A .0300 .6179 .3069 .142 Uiso calc R 1 . . H
H8B -.0398 .6290 .3105 .142 Uiso calc R 1 . . H
H8C -.0016 .3882 .3309 .142 Uiso calc R 1 . . H
C9 .13762(12) .9259(6) .36351(11) .0662(8) Uani d . 1 . . C
H9A .1635 1.0546 .3818 .099 Uiso calc R 1 . . H
H9B .0983 .9973 .3507 .099 Uiso calc R 1 . . H
H9C .1554 .8627 .3340 .099 Uiso calc R 1 . . H
C10 .24292(11) .5948(6) .43876(10) .0578(7) Uani d . 1 . . C
C11 .32562(12) .8112(8) .40807(12) .0863(11) Uani d . 1 . . C
H11A .3484 .6684 .4252 .104 Uiso calc R 1 . . H
H11B .3404 .9655 .4266 .104 Uiso calc R 1 . . H
C12 .33374(11) .8269(6) .35103(11) .0594(8) Uani d . 1 . . C
C13 .36806(14) .6519(6) .32857(14) .0792(10) Uani d . 1 . . C
H13 .3869 .5202 .3493 .095 Uiso calc R 1 . . H
C14 .37483(16) .6693(7) .27582(16) .0903(11) Uani d . 1 . . C
H14 .3987 .5510 .2614 .108 Uiso calc R 1 . . H
C15 .34672(14) .8590(7) .24453(13) .0764(9) Uani d . 1 . . C
H15 .3512 .8693 .2088 .092 Uiso calc R 1 . . H
C16 .31222(13) 1.0324(7) .26582(12) .0739(9) Uani d . 1 . . C
H16 .2928 1.1613 .2446 .089 Uiso calc R 1 . . H
C17 .30587(13) 1.0183(6) .31852(13) .0685(8) Uani d . 1 . . C
H17 .2824 1.1394 .3327 .082 Uiso calc R 1 . . H
C4 .13078(10) .7118(5) .40117(9) .0504(7) Uani d . 1 . . C

loop_
_atom_site_aniso_label
_atom_site_aniso_U_11
_atom_site_aniso_U_22
_atom_site_aniso_U_33
_atom_site_aniso_U_12
_atom_site_aniso_U_13
_atom_site_aniso_U_23
N1 .0452(11) .0716(16) .0405(11) -.0103(11) .0069(8) .0088(12)
O1 .0484(10) .0903(18) .0703(13) -.0121(11) .0102(9) .0268(13)
O2 .0444(11) .0855(16) .0678(12) -.0143(10) .0054(8) .0152(11)
O3 .0508(11) .123(2) .1076(18) -.0135(12) .0003(11) .0603(16)
O4 .0499(11) .123(2) .0990(15) -.0135(12) .0185(10) .0503(15)
C2 .0435(13) .0627(18) .0401(12) -.0079(13) .0112(10) -.0015(14)
C3 .0510(14) .0562(18) .0436(13) -.0010(13) .0137(10) -.0007(13)
C5 .0480(14) .0652(18) .0418(13) -.0147(13) .0121(11) .0015(14)
C6 .0462(15) .0657(19) .0432(14) -.0084(14) .0074(11) .0028(14)
C7 .0526(15) .071(2) .0686(18) .0039(14) .0137(13) .0108(16)
C8 .0676(19) .123(3) .085(2) .005(2) -.0168(16) -.006(2)
C9 .0673(17) .065(2) .0698(18) -.0048(16) .0206(14) .0148(17)
C10 .0525(16) .077(2) .0443(14) -.0155(16) .0087(12) .0055(15)
C11 .0501(16) .131(3) .078(2) -.0308(18) .0109(14) .028(2)
C12 .0438(13) .065(2) .0683(18) -.0197(15) .0061(13) .0088(16)
C13 .0704(19) .062(2) .101(3) -.0020(17) -.0014(18) .011(2)
C14 .095(2) .086(3) .090(3) .008(2) .014(2) -.023(2)
C15 .082(2) .085(3) .0624(18) -.0137(19) .0122(16) -.0132(19)
C16 .080(2) .072(2) .072(2) -.0001(17) .0202(16) .0138(18)
C17 .0641(17) .064(2) .083(2) .0001(15) .0282(15) .0059(17)
C4 .0546(14) .0570(18) .0419(13) -.0030(13) .0146(11) .0018(13)

loop_
_atom_type_symbol
_atom_type_description
_atom_type_scat_dispersion_real
_atom_type_scat_dispersion_imag
_atom_type_scat_source
C C .0033 .0016 'International Tables Vol C Tables 4.2.6.8 and 6.1.1.4'
O O .0106 .0060 'International Tables Vol C Tables 4.2.6.8 and 6.1.1.4'
N N .0061 .0033 'International Tables Vol C Tables 4.2.6.8 and 6.1.1.4'
H H .0000 .0000 'International Tables Vol C Tables 4.2.6.8 and 6.1.1.4'

loop_
_geom_angle_atom_site_label_1
_geom_angle_atom_site_label_2
_geom_angle_atom_site_label_3
_geom_angle
_geom_angle_publ_flag
C5 N1 C2 108.8(2) ?
C5 N1 H1 125.6 ?
C2 N1 H1 125.6 ?
C6 O1 H1A 111(5) ?
C6 O2 H2 117(5) ?
C10 O4 C11 119.3(2) yes
N1 C2 C3 108.3(2) ?
N1 C2 C6 120.0(2) ?
C3 C2 C6 131.6(2) ?
C2 C3 C4 107.0(2) ?
C2 C3 C7 127.6(2) ?
C4 C3 C7 125.2(2) ?
N1 C5 C4 108.5(2) ?
N1 C5 C10 119.2(2) ?
C4 C5 C10 132.3(2) ?
O1 C6 O2 123.2(2) ?
O1 C6 C2 118.3(2) ?
O2 C6 C2 118.5(2) ?
C3 C7 C8 111.9(2) ?
C3 C7 H7A 109.2 ?
C8 C7 H7A 109.2 ?
C3 C7 H7B 109.2 ?
C8 C7 H7B 109.2 ?
H7A C7 H7B 107.9 ?
C7 C8 H8A 109.5 ?
C7 C8 H8B 109.5 ?
H8A C8 H8B 109.5 ?
C7 C8 H8C 109.5 ?
H8A C8 H8C 109.5 ?
H8B C8 H8C 109.5 ?
C4 C9 H9A 109.5 ?
C4 C9 H9B 109.5 ?
H9A C9 H9B 109.5 ?
C4 C9 H9C 109.5 ?
H9A C9 H9C 109.5 ?
H9B C9 H9C 109.5 ?
O3 C10 O4 123.1(2) yes
O3 C10 C5 125.2(3) yes
O4 C10 C5 111.7(3) yes
O4 C11 C12 107.8(2) yes
O4 C11 H11A 110.1 ?
C12 C11 H11A 110.1 ?
O4 C11 H11B 110.1 ?
C12 C11 H11B 110.1 ?
H11A C11 H11B 108.5 ?
C13 C12 C17 117.7(3) ?
C13 C12 C11 121.7(3) ?
C17 C12 C11 120.6(3) ?
C12 C13 C14 120.8(3) ?
C12 C13 H13 119.6 ?
C14 C13 H13 119.6 ?
C15 C14 C13 120.5(3) ?
C15 C14 H14 119.8 ?
C13 C14 H14 119.8 ?
C16 C15 C14 119.6(3) ?
C16 C15 H15 120.2 ?
C14 C15 H15 120.2 ?
C15 C16 C17 120.2(3) ?
C15 C16 H16 119.9 ?
C17 C16 H16 119.9 ?
C16 C17 C12 121.2(3) ?
C16 C17 H17 119.4 ?
C12 C17 H17 119.4 ?
C5 C4 C3 107.3(2) ?
C5 C4 C9 127.5(2) ?
C3 C4 C9 125.2(2) ?

loop_
_geom_bond_atom_site_label_1
_geom_bond_atom_site_label_2
_geom_bond_site_symmetry_2
_geom_bond_distance
_geom_bond_publ_flag
N1 C5 . 1.359(3) yes
N1 C2 . 1.367(3) yes
N1 H1 . .8600 ?
O1 C6 . 1.264(3) ?
O1 H1A . .87(12) ?
O2 C6 . 1.272(3) ?
O2 H2 . .86(13) ?
O3 C10 . 1.190(3) yes
O4 C10 . 1.312(3) yes
O4 C11 . 1.457(3) yes
C2 C3 . 1.386(3) yes
C2 C6 . 1.450(3) ?
C3 C4 . 1.400(3) yes
C3 C7 . 1.499(3) ?
C5 C4 . 1.385(3) yes
C5 C10 . 1.456(3) ?
C7 C8 . 1.511(4) ?
C7 H7A . .9700 ?
C7 H7B . .9700 ?
C8 H8A . .9600 ?
C8 H8B . .9600 ?
C8 H8C . .9600 ?
C9 C4 . 1.501(3) ?
C9 H9A . .9600 ?
C9 H9B . .9600 ?
C9 H9C . .9600 ?
C11 C12 . 1.491(4) ?
C11 H11A . .9700 ?
C11 H11B . .9700 ?
C12 C13 . 1.374(4) ?
C12 C17 . 1.386(4) ?
C13 C14 . 1.375(5) ?
C13 H13 . .9300 ?
C14 C15 . 1.365(5) ?
C14 H14 . .9300 ?
C15 C16 . 1.357(4) ?
C15 H15 . .9300 ?
C16 C17 . 1.370(4) ?
C16 H16 . .9300 ?
C17 H17 . .9300 ?

loop_
_geom_hbond_atom_site_label_D
_geom_hbond_atom_site_label_H
_geom_hbond_atom_site_label_A
_geom_hbond_site_symmetry_A
_geom_hbond_distance_DH
_geom_hbond_distance_HA
_geom_hbond_distance_DA
_geom_hbond_angle_DHA
N1 H1 O3 7_556 .86 2.09 2.942(3) 175
O1 H1A O2 5_556 .87(12) 1.77(13) 2.621(3) 168(8)

loop_
_geom_torsion_atom_site_label_1
_geom_torsion_atom_site_label_2
_geom_torsion_atom_site_label_3
_geom_torsion_atom_site_label_4
_geom_torsion
_geom_torsion_publ_flag
C5 N1 C2 C3 -.2(3) ?
C5 N1 C2 C6 178.9(2) ?
N1 C2 C3 C4 .2(3) ?
C6 C2 C3 C4 -178.7(3) ?
N1 C2 C3 C7 177.0(2) ?
C6 C2 C3 C7 -1.9(4) ?
C2 N1 C5 C4 .1(3) ?
C2 N1 C5 C10 -177.3(2) ?
N1 C2 C6 O1 4.7(4) ?
C3 C2 C6 O1 -176.5(3) ?
N1 C2 C6 O2 -174.6(2) ?
C3 C2 C6 O2 4.2(4) ?
C2 C3 C7 C8 -97.9(3) ?
C4 C3 C7 C8 78.4(4) ?
C11 O4 C10 O3 4.3(5) ?
C11 O4 C10 C5 -176.4(3) yes
N1 C5 C10 O3 .8(4) yes
C4 C5 C10 O3 -175.9(3) ?
N1 C5 C10 O4 -178.4(2) ?
C4 C5 C10 O4 4.8(4) ?
C10 O4 C11 C12 129.5(3) yes
O4 C11 C12 C13 -118.6(3) ?
O4 C11 C12 C17 60.5(4) ?
C17 C12 C13 C14 .7(4) ?
C11 C12 C13 C14 179.8(3) ?
C12 C13 C14 C15 -1.0(5) ?
C13 C14 C15 C16 .5(5) ?
C14 C15 C16 C17 .4(5) ?
C15 C16 C17 C12 -.7(5) ?
C13 C12 C17 C16 .1(4) ?
C11 C12 C17 C16 -179.0(3) ?
N1 C5 C4 C3 .0(3) ?
C10 C5 C4 C3 177.0(3) ?
N1 C5 C4 C9 179.2(2) ?
C10 C5 C4 C9 -3.8(5) yes
C2 C3 C4 C5 -.1(3) ?
C7 C3 C4 C5 -177.0(2) ?
C2 C3 C4 C9 -179.3(2) ?
C7 C3 C4 C9 3.7(4) yes
